data_9013879
loop_
_publ_author_name
'Makovicky, E.'
'Merlino, S.'

_publ_section_title
;
 OD (order-disorder) character of the crystal structure of maucherite Ni8As11
 Note: maucherite-2M polytype
;
_journal_name_full 'European Journal of Mineralogy'
_journal_page_first 855
_journal_page_last 862
_journal_paper_doi 10.1127/0935-1221/2009/0021-1960
_journal_volume 21
_journal_year 2009
_chemical_compound_source 'modelled structure, not experimental'
_chemical_formula_sum 'As8 Ni11'
_chemical_name_mineral Maucherite
_space_group_IT_number 15
_symmetry_space_group_name_Hall '-C 2yc'
_symmetry_space_group_name_H-M 'C 1 2/c 1'
_cell_angle_alpha 90
_cell_angle_beta 102.55
_cell_angle_gamma 90
_cell_length_a 9.718
_cell_length_b 9.718
_cell_length_c 11.177
_cell_formula_units_Z 4
_cell_volume 1030.330
_database_code_amcsd 0007325
_exptl_crystal_density_diffrn 8.026
_cod_original_formula_sum 'Ni11 As8'
_cod_database_code 9013879

loop_
_space_group_symop_operation_xyz
x,y,z
1/2+x,1/2+y,z
x,-y,1/2+z
1/2+x,1/2-y,1/2+z
-x,y,1/2-z
1/2-x,1/2+y,1/2-z
-x,-y,-z
1/2-x,1/2-y,-z

loop_
_atom_site_label
_atom_site_fract_x
_atom_site_fract_y
_atom_site_fract_z
Ni1 -0.24070 -0.43750 -0.21280
Ni2 0.00000 -0.18750 -0.25000
Ni3 -0.11680 -0.03700 -0.09680
Ni4 0.02590 0.11190 -0.09200
Ni5 0.19560 -0.34000 -0.08900
Ni6 -0.05200 -0.59300 -0.09600
As1 0.00000 0.06250 -0.25000
As2 0.00000 -0.43750 -0.25000
As3 0.25000 -0.18750 -0.25000
As4 -0.18750 -0.43750 0.00000
As5 -0.06250 -0.18750 0.50000

loop_
_cod_related_entry_id
_cod_related_entry_database
_cod_related_entry_code
1 AMCSD 0007325
